data_7233712
loop_
_publ_author_name
'Sebastien Thiery'
'Denis Tondelier'
'Celine Declairieux'
'Gijun Seo'
'Bernard Geffroy'
'Olivier Jeannin'
'Joelle Rault-Berthelot'
'Remi Metivier'
'Cyril Poriel'

_publ_section_title
;
 9,9'-Spirobifluorene and 4-phenyl-9,9'-spirobifluorene: pure hydrocarbon
 small molecules as hosts for efficient green and blue PhOLEDs
;
_journal_name_full 'Journal of Materials Chemistry C'
_journal_page_first 4156
_journal_page_last 4166
_journal_paper_doi 10.1039/C4TC00171K
_journal_volume 2
_journal_year 2014
_chemical_formula_moiety 'C31 H20'
_chemical_formula_sum 'C31 H20'
_chemical_formula_weight 392.47
_space_group_IT_number 2
_space_group_name_Hall '-P 1'
_space_group_name_H-M_alt 'P -1'
_symmetry_cell_setting triclinic
_symmetry_space_group_name_Hall '-P 1'
_symmetry_space_group_name_H-M 'P -1'
_atom_sites_solution_hydrogens geom
_atom_sites_solution_primary direct
_atom_sites_solution_secondary difmap
_cell_angle_alpha 106.1120(10)
_cell_angle_beta 91.4430(10)
_cell_angle_gamma 92.9300(10)
_cell_formula_units_Z 4
_cell_length_a 9.7817(3)
_cell_length_b 13.8740(5)
_cell_length_c 16.0080(5)
_cell_measurement_reflns_used 9795
_cell_measurement_temperature 150(2)
_cell_measurement_theta_max 27.48
_cell_measurement_theta_min 2.43
_cell_volume 2082.65(12)
_computing_cell_refinement 'Bruker SMART (Bruker, 2002)'
_computing_data_collection 'Bruker SAINT (Bruker, 2002)'
_computing_data_reduction 'Bruker SAINT (Bruker, 2002)'
_computing_molecular_graphics 'Ortep-3 for Windows (Farrugia, 1997)'
_computing_publication_material 'WinGX publication routines (Farrugia, 1999)'
_computing_structure_refinement 'SHELXL-97 (Sheldrick, 1997)'
_computing_structure_solution 'SIR97 (ALtomare et al., 1999))'
_diffrn_ambient_temperature 150(2)
_diffrn_detector 'CCD plate'
_diffrn_measured_fraction_theta_full 0.991
_diffrn_measured_fraction_theta_max 0.991
_diffrn_measurement_device_type 'APEXII, Bruker-AXS'
_diffrn_measurement_method 'CCD rotation images, thin slices'
_diffrn_radiation_monochromator graphite
_diffrn_radiation_probe x-ray
_diffrn_radiation_type MoK\a
_diffrn_radiation_wavelength 0.71073
_diffrn_reflns_av_R_equivalents 0.0191
_diffrn_reflns_av_sigmaI/netI 0.0172
_diffrn_reflns_limit_h_max 12
_diffrn_reflns_limit_h_min -12
_diffrn_reflns_limit_k_max 16
_diffrn_reflns_limit_k_min -18
_diffrn_reflns_limit_l_max 20
_diffrn_reflns_limit_l_min -20
_diffrn_reflns_number 34015
_diffrn_reflns_theta_full 27.50
_diffrn_reflns_theta_max 27.50
_diffrn_reflns_theta_min 1.33
_exptl_absorpt_coefficient_mu 0.071
_exptl_absorpt_correction_T_max 0.984
_exptl_absorpt_correction_T_min 0.978
_exptl_absorpt_correction_type multi-scan
_exptl_absorpt_process_details
;
  [Sheldrick, G.M. (2002). SADABS Bruker AXS Inc., Madison, Wisconsin, USA]
;
_exptl_crystal_colour colorless
_exptl_crystal_density_diffrn 1.252
_exptl_crystal_density_method 'not measured'
_exptl_crystal_description prism
_exptl_crystal_F_000 824
_exptl_crystal_size_max 0.32
_exptl_crystal_size_mid 0.29
_exptl_crystal_size_min 0.23
_refine_diff_density_max 0.903
_refine_diff_density_min -0.389
_refine_diff_density_rms 0.062
_refine_ls_extinction_method none
_refine_ls_goodness_of_fit_ref 1.057
_refine_ls_hydrogen_treatment constr
_refine_ls_matrix_type full
_refine_ls_number_parameters 559
_refine_ls_number_reflns 9483
_refine_ls_number_restraints 0
_refine_ls_restrained_S_all 1.057
_refine_ls_R_factor_all 0.0660
_refine_ls_R_factor_gt 0.0581
_refine_ls_shift/su_max 0.001
_refine_ls_shift/su_mean 0.000
_refine_ls_structure_factor_coef Fsqd
_refine_ls_weighting_details 'calc w=1/[\s^2^(Fo^2^)+(0.0824P)^2^+1.6516P] where P=(Fo^2^+2Fc^2^)/3'
_refine_ls_weighting_scheme calc
_refine_ls_wR_factor_gt 0.1549
_refine_ls_wR_factor_ref 0.1676
_reflns_number_gt 8364
_reflns_number_total 9483
_reflns_threshold_expression >2sigma(I)
_cod_data_source_file J-Mater-Chem-C-2014-2-4156.cif
_cod_data_source_block import
_cod_depositor_comments
;

2024-06-28
Z value and formula fixed to values more according to usual
chemical conventions.                 miguel
;
_cod_original_formula_sum 'C62 H40'
_cod_original_formula_weight 784.94
_cod_original_formula_moiety 'C62 H40'
_cod_original_formula_units_Z 2
_cod_original_sg_symbol_Hall -P1
_cod_original_sg_symbol_H-M P-1
_cod_database_code 7233712

loop_
_symmetry_equiv_pos_as_xyz
'x, y, z'
'-x, -y, -z'

loop_
_atom_site_label
_atom_site_type_symbol
_atom_site_fract_x
_atom_site_fract_y
_atom_site_fract_z
_atom_site_U_iso_or_equiv
_atom_site_adp_type
_atom_site_occupancy
_atom_site_symmetry_multiplicity
_atom_site_calc_flag
_atom_site_refinement_flags
_atom_site_disorder_assembly
_atom_site_disorder_group
C1 C 0.24058(16) 0.57788(12) 0.27462(10) 0.0210(3) Uani 1 1 d . . .
C2 C 0.27097(16) 0.68230(12) 0.30630(10) 0.0195(3) Uani 1 1 d . . .
C3 C 0.31787(15) 0.74725(12) 0.39326(10) 0.0196(3) Uani 1 1 d . . .
C4 C 0.34728(17) 0.72684(12) 0.47231(10) 0.0230(3) Uani 1 1 d . . .
H4 H 0.3470 0.6608 0.4752 0.028 Uiso 1 1 calc R . .
C5 C 0.37716(18) 0.80658(13) 0.54693(11) 0.0259(3) Uani 1 1 d . . .
H5 H 0.3966 0.7932 0.5996 0.031 Uiso 1 1 calc R . .
C6 C 0.37829(17) 0.90587(13) 0.54347(11) 0.0250(3) Uani 1 1 d . . .
H6 H 0.3979 0.9582 0.5937 0.030 Uiso 1 1 calc R . .
C7 C 0.35002(17) 0.92676(12) 0.46454(11) 0.0229(3) Uani 1 1 d . . .
H7 H 0.3510 0.9929 0.4617 0.027 Uiso 1 1 calc R . .
C8 C 0.32050(16) 0.84783(12) 0.39053(10) 0.0202(3) Uani 1 1 d . . .
C9 C 0.28528(16) 0.85409(12) 0.29870(10) 0.0203(3) Uani 1 1 d . . .
C10 C 0.24353(16) 0.74470(12) 0.25237(10) 0.0209(3) Uani 1 1 d . . .
C11 C 0.18106(18) 0.70737(13) 0.17035(11) 0.0262(3) Uani 1 1 d . . .
H11 H 0.1640 0.7497 0.1358 0.031 Uiso 1 1 calc R . .
C12 C 0.14437(19) 0.60475(14) 0.14075(11) 0.0294(4) Uani 1 1 d . . .
H12 H 0.0989 0.5783 0.0869 0.035 Uiso 1 1 calc R . .
C13 C 0.17585(18) 0.54182(13) 0.19192(11) 0.0261(3) Uani 1 1 d . . .
H13 H 0.1530 0.4733 0.1704 0.031 Uiso 1 1 calc R . .
C14 C 0.18037(17) 0.93081(12) 0.29572(10) 0.0221(3) Uani 1 1 d . . .
C15 C 0.04371(18) 0.92919(14) 0.31589(12) 0.0289(4) Uani 1 1 d . . .
H15 H 0.0034 0.8755 0.3324 0.035 Uiso 1 1 calc R . .
C16 C -0.0323(2) 1.01026(15) 0.31081(13) 0.0363(4) Uani 1 1 d . . .
H16 H -0.1240 1.0109 0.3248 0.044 Uiso 1 1 calc R . .
C17 C 0.0277(2) 1.08983(15) 0.28507(14) 0.0383(5) Uani 1 1 d . . .
H17 H -0.0247 1.1428 0.2817 0.046 Uiso 1 1 calc R . .
C18 C 0.1644(2) 1.09144(14) 0.26440(12) 0.0325(4) Uani 1 1 d . . .
H18 H 0.2040 1.1448 0.2471 0.039 Uiso 1 1 calc R . .
C19 C 0.24123(18) 1.01159(12) 0.27000(10) 0.0238(3) Uani 1 1 d . . .
C20 C 0.38447(18) 0.99125(12) 0.24991(10) 0.0233(3) Uani 1 1 d . . .
C21 C 0.4873(2) 1.04685(14) 0.22158(11) 0.0301(4) Uani 1 1 d . . .
H21 H 0.4712 1.1096 0.2144 0.036 Uiso 1 1 calc R . .
C22 C 0.6139(2) 1.00644(15) 0.20442(12) 0.0350(4) Uani 1 1 d . . .
H22 H 0.6835 1.0429 0.1859 0.042 Uiso 1 1 calc R . .
C23 C 0.63823(19) 0.91238(15) 0.21447(12) 0.0338(4) Uani 1 1 d . . .
H23 H 0.7233 0.8862 0.2017 0.041 Uiso 1 1 calc R . .
C24 C 0.53626(18) 0.85676(14) 0.24360(12) 0.0282(4) Uani 1 1 d . . .
H24 H 0.5527 0.7940 0.2506 0.034 Uiso 1 1 calc R . .
C25 C 0.41026(17) 0.89719(12) 0.26184(10) 0.0217(3) Uani 1 1 d . . .
C26 C 0.27453(16) 0.50439(11) 0.32306(10) 0.0206(3) Uani 1 1 d . . .
C27 C 0.40783(17) 0.50093(12) 0.35579(11) 0.0251(3) Uani 1 1 d . . .
H27 H 0.4751 0.5487 0.3511 0.030 Uiso 1 1 calc R . .
C28 C 0.4412(2) 0.42728(14) 0.39519(12) 0.0312(4) Uani 1 1 d . . .
H28 H 0.5304 0.4255 0.4160 0.037 Uiso 1 1 calc R . .
C29 C 0.3409(2) 0.35627(14) 0.40350(12) 0.0343(4) Uani 1 1 d . . .
H29 H 0.3627 0.3071 0.4301 0.041 Uiso 1 1 calc R . .
C30 C 0.2080(2) 0.35897(14) 0.37201(12) 0.0318(4) Uani 1 1 d . . .
H30 H 0.1407 0.3118 0.3781 0.038 Uiso 1 1 calc R . .
C31 C 0.17516(18) 0.43167(12) 0.33150(11) 0.0253(3) Uani 1 1 d . . .
H31 H 0.0862 0.4321 0.3097 0.030 Uiso 1 1 calc R . .
C32 C 0.81716(17) 0.52938(13) 0.34697(11) 0.0259(3) Uani 1 1 d . . .
C33 C 0.77450(17) 0.48532(13) 0.25965(11) 0.0253(3) Uani 1 1 d . . .
C34 C 0.74710(17) 0.52938(13) 0.18732(12) 0.0267(4) Uani 1 1 d . . .
C35 C 0.7604(2) 0.62859(14) 0.17918(13) 0.0327(4) Uani 1 1 d . . .
H35 H 0.7920 0.6817 0.2263 0.039 Uiso 1 1 calc R . .
C36 C 0.7259(2) 0.64532(16) 0.10061(14) 0.0394(5) Uani 1 1 d . . .
H36 H 0.7346 0.7104 0.0954 0.047 Uiso 1 1 calc R . .
C37 C 0.6789(2) 0.56832(16) 0.02970(14) 0.0398(5) Uani 1 1 d . . .
H37 H 0.6545 0.5819 -0.0222 0.048 Uiso 1 1 calc R . .
C38 C 0.6679(2) 0.46976(15) 0.03576(13) 0.0331(4) Uani 1 1 d . . .
H38 H 0.6373 0.4173 -0.0122 0.040 Uiso 1 1 calc R . .
C39 C 0.70320(17) 0.45097(13) 0.11409(11) 0.0256(3) Uani 1 1 d . . .
C40 C 0.70310(17) 0.34885(12) 0.13271(10) 0.0221(3) Uani 1 1 d . . .
C41 C 0.75295(17) 0.37923(13) 0.22776(11) 0.0241(3) Uani 1 1 d . . .
C42 C 0.77713(18) 0.31673(14) 0.27908(12) 0.0274(4) Uani 1 1 d . . .
H42 H 0.7631 0.2474 0.2571 0.033 Uiso 1 1 calc R . .
C43 C 0.82340(18) 0.36049(15) 0.36540(12) 0.0288(4) Uani 1 1 d . . .
H43 H 0.8426 0.3199 0.4012 0.035 Uiso 1 1 calc R . .
C44 C 0.84080(18) 0.46470(14) 0.39789(12) 0.0285(4) Uani 1 1 d . . .
H44 H 0.8693 0.4922 0.4559 0.034 Uiso 1 1 calc R . .
C45 C 0.56306(17) 0.29083(12) 0.11529(10) 0.0217(3) Uani 1 1 d . . .
C46 C 0.43962(18) 0.32005(13) 0.15169(11) 0.0260(3) Uani 1 1 d . . .
H46 H 0.4346 0.3813 0.1937 0.031 Uiso 1 1 calc R . .
C47 C 0.32276(18) 0.25577(14) 0.12407(12) 0.0286(4) Uani 1 1 d . . .
H47 H 0.2392 0.2741 0.1482 0.034 Uiso 1 1 calc R . .
C48 C 0.33010(19) 0.16452(14) 0.06081(13) 0.0300(4) Uani 1 1 d . . .
H48 H 0.2512 0.1227 0.0429 0.036 Uiso 1 1 calc R . .
C49 C 0.45379(18) 0.13506(13) 0.02396(12) 0.0272(4) Uani 1 1 d . . .
H49 H 0.4582 0.0742 -0.0186 0.033 Uiso 1 1 calc R . .
C50 C 0.57109(17) 0.19851(12) 0.05211(10) 0.0220(3) Uani 1 1 d . . .
C51 C 0.71369(17) 0.18777(12) 0.02614(10) 0.0225(3) Uani 1 1 d . . .
C52 C 0.77429(19) 0.10940(13) -0.03282(11) 0.0277(4) Uani 1 1 d . . .
H52 H 0.7225 0.0516 -0.0631 0.033 Uiso 1 1 calc R . .
C53 C 0.9138(2) 0.11969(14) -0.04536(12) 0.0320(4) Uani 1 1 d . . .
H53 H 0.9562 0.0678 -0.0837 0.038 Uiso 1 1 calc R . .
C54 C 0.99080(19) 0.20699(15) -0.00109(12) 0.0320(4) Uani 1 1 d . . .
H54 H 1.0837 0.2131 -0.0110 0.038 Uiso 1 1 calc R . .
C55 C 0.93061(18) 0.28524(14) 0.05792(12) 0.0290(4) Uani 1 1 d . . .
H55 H 0.9824 0.3434 0.0874 0.035 Uiso 1 1 calc R . .
C56 C 0.79205(17) 0.27472(12) 0.07188(10) 0.0225(3) Uani 1 1 d . . .
C57 C 0.83523(18) 0.64026(13) 0.38870(11) 0.0255(3) Uani 1 1 d . . .
C58 C 0.95898(19) 0.68272(14) 0.43246(12) 0.0290(4) Uani 1 1 d . . .
H58 H 1.0326 0.6427 0.4317 0.035 Uiso 1 1 calc R . .
C59 C 0.9724(2) 0.78391(14) 0.47692(13) 0.0331(4) Uani 1 1 d . . .
H59 H 1.0557 0.8120 0.5046 0.040 Uiso 1 1 calc R . .
C60 C 0.8625(2) 0.84325(14) 0.48031(12) 0.0325(4) Uani 1 1 d . . .
H60 H 0.8713 0.9105 0.5123 0.039 Uiso 1 1 calc R . .
C61 C 0.73887(19) 0.80371(13) 0.43641(12) 0.0301(4) Uani 1 1 d . . .
H61 H 0.6655 0.8442 0.4382 0.036 Uiso 1 1 calc R . .
C62 C 0.72681(19) 0.70309(14) 0.39002(12) 0.0299(4) Uani 1 1 d . . .
H62 H 0.6453 0.6766 0.3591 0.036 Uiso 1 1 calc R . .

loop_
_atom_site_aniso_label
_atom_site_aniso_U_11
_atom_site_aniso_U_22
_atom_site_aniso_U_33
_atom_site_aniso_U_23
_atom_site_aniso_U_13
_atom_site_aniso_U_12
C1 0.0205(7) 0.0180(7) 0.0232(7) 0.0037(6) 0.0017(6) 0.0008(6)
C2 0.0188(7) 0.0185(7) 0.0202(7) 0.0041(6) 0.0004(5) 0.0012(6)
C3 0.0181(7) 0.0187(7) 0.0211(7) 0.0037(6) 0.0007(5) 0.0014(5)
C4 0.0264(8) 0.0208(8) 0.0218(8) 0.0062(6) -0.0005(6) 0.0021(6)
C5 0.0284(8) 0.0281(9) 0.0200(7) 0.0051(6) -0.0022(6) 0.0017(7)
C6 0.0257(8) 0.0248(8) 0.0201(7) -0.0006(6) -0.0020(6) 0.0000(6)
C7 0.0231(7) 0.0181(7) 0.0256(8) 0.0032(6) -0.0005(6) 0.0006(6)
C8 0.0186(7) 0.0200(7) 0.0216(7) 0.0050(6) -0.0002(5) 0.0018(6)
C9 0.0215(7) 0.0175(7) 0.0207(7) 0.0039(6) -0.0010(6) 0.0010(6)
C10 0.0219(7) 0.0178(7) 0.0222(7) 0.0042(6) 0.0004(6) 0.0008(6)
C11 0.0325(9) 0.0236(8) 0.0228(8) 0.0072(6) -0.0039(6) 0.0012(7)
C12 0.0352(9) 0.0266(9) 0.0227(8) 0.0023(7) -0.0072(7) -0.0024(7)
C13 0.0303(8) 0.0186(8) 0.0262(8) 0.0021(6) -0.0030(6) -0.0023(6)
C14 0.0245(8) 0.0193(7) 0.0213(7) 0.0036(6) -0.0040(6) 0.0022(6)
C15 0.0251(8) 0.0291(9) 0.0293(9) 0.0037(7) -0.0032(7) 0.0006(7)
C16 0.0258(9) 0.0380(10) 0.0382(10) -0.0012(8) -0.0071(7) 0.0094(8)
C17 0.0415(11) 0.0292(10) 0.0402(11) 0.0024(8) -0.0123(8) 0.0145(8)
C18 0.0424(10) 0.0222(8) 0.0327(9) 0.0075(7) -0.0086(8) 0.0050(7)
C19 0.0298(8) 0.0190(7) 0.0206(7) 0.0033(6) -0.0059(6) 0.0006(6)
C20 0.0289(8) 0.0205(8) 0.0186(7) 0.0035(6) -0.0050(6) -0.0026(6)
C21 0.0391(10) 0.0272(9) 0.0233(8) 0.0082(7) -0.0049(7) -0.0089(7)
C22 0.0344(10) 0.0398(11) 0.0259(9) 0.0040(8) 0.0017(7) -0.0139(8)
C23 0.0258(9) 0.0378(10) 0.0306(9) -0.0020(8) 0.0038(7) -0.0028(7)
C24 0.0266(8) 0.0258(8) 0.0282(8) 0.0014(7) -0.0003(7) 0.0015(7)
C25 0.0240(8) 0.0207(7) 0.0186(7) 0.0031(6) -0.0020(6) -0.0019(6)
C26 0.0239(8) 0.0163(7) 0.0200(7) 0.0018(6) 0.0032(6) 0.0023(6)
C27 0.0249(8) 0.0206(8) 0.0273(8) 0.0031(6) 0.0001(6) 0.0005(6)
C28 0.0332(9) 0.0314(9) 0.0280(9) 0.0053(7) -0.0021(7) 0.0104(7)
C29 0.0480(11) 0.0285(9) 0.0311(9) 0.0135(7) 0.0073(8) 0.0136(8)
C30 0.0391(10) 0.0234(8) 0.0352(9) 0.0108(7) 0.0118(8) 0.0024(7)
C31 0.0244(8) 0.0213(8) 0.0294(8) 0.0052(6) 0.0057(6) 0.0020(6)
C32 0.0204(7) 0.0275(9) 0.0260(8) 0.0014(7) 0.0006(6) 0.0015(6)
C33 0.0194(7) 0.0242(8) 0.0277(8) -0.0003(6) 0.0006(6) 0.0011(6)
C34 0.0234(8) 0.0232(8) 0.0297(9) 0.0009(7) 0.0013(6) 0.0027(6)
C35 0.0350(10) 0.0237(9) 0.0354(10) 0.0015(7) 0.0060(8) 0.0002(7)
C36 0.0468(12) 0.0322(10) 0.0445(11) 0.0175(9) 0.0097(9) 0.0099(9)
C37 0.0478(12) 0.0392(11) 0.0379(11) 0.0185(9) 0.0044(9) 0.0107(9)
C38 0.0379(10) 0.0309(9) 0.0320(9) 0.0103(7) 0.0015(8) 0.0063(8)
C39 0.0243(8) 0.0201(8) 0.0302(9) 0.0034(6) 0.0023(6) 0.0028(6)
C40 0.0241(8) 0.0193(7) 0.0203(7) 0.0017(6) -0.0029(6) 0.0011(6)
C41 0.0207(7) 0.0263(8) 0.0214(8) 0.0008(6) -0.0013(6) 0.0003(6)
C42 0.0241(8) 0.0275(9) 0.0292(9) 0.0061(7) -0.0009(6) 0.0001(6)
C43 0.0240(8) 0.0364(10) 0.0294(9) 0.0143(7) 0.0010(7) 0.0029(7)
C44 0.0235(8) 0.0329(9) 0.0247(8) 0.0009(7) 0.0018(6) 0.0001(7)
C45 0.0251(8) 0.0194(7) 0.0199(7) 0.0049(6) -0.0040(6) 0.0012(6)
C46 0.0293(9) 0.0247(8) 0.0239(8) 0.0058(6) -0.0001(6) 0.0054(7)
C47 0.0242(8) 0.0323(9) 0.0334(9) 0.0156(7) 0.0000(7) 0.0051(7)
C48 0.0269(8) 0.0270(9) 0.0380(10) 0.0140(7) -0.0097(7) -0.0030(7)
C49 0.0318(9) 0.0199(8) 0.0285(8) 0.0057(6) -0.0076(7) -0.0004(7)
C50 0.0265(8) 0.0193(7) 0.0205(7) 0.0062(6) -0.0027(6) 0.0023(6)
C51 0.0269(8) 0.0193(7) 0.0213(7) 0.0057(6) -0.0033(6) 0.0028(6)
C52 0.0361(9) 0.0204(8) 0.0252(8) 0.0036(6) -0.0011(7) 0.0056(7)
C53 0.0378(10) 0.0303(9) 0.0286(9) 0.0067(7) 0.0031(7) 0.0153(8)
C54 0.0243(8) 0.0417(10) 0.0317(9) 0.0116(8) 0.0003(7) 0.0098(7)
C55 0.0250(8) 0.0324(9) 0.0279(8) 0.0063(7) -0.0049(7) 0.0009(7)
C56 0.0257(8) 0.0214(8) 0.0194(7) 0.0040(6) -0.0029(6) 0.0033(6)
C57 0.0275(8) 0.0256(8) 0.0214(8) 0.0034(6) 0.0015(6) 0.0000(6)
C58 0.0276(9) 0.0291(9) 0.0285(9) 0.0053(7) 0.0001(7) 0.0015(7)
C59 0.0295(9) 0.0286(9) 0.0377(10) 0.0046(8) -0.0002(7) -0.0039(7)
C60 0.0374(10) 0.0270(9) 0.0271(9) -0.0021(7) 0.0011(7) 0.0017(7)
C61 0.0322(9) 0.0232(8) 0.0324(9) 0.0029(7) 0.0003(7) 0.0053(7)
C62 0.0265(8) 0.0288(9) 0.0302(9) 0.0021(7) 0.0005(7) -0.0023(7)

loop_
_atom_type_symbol
_atom_type_description
_atom_type_scat_dispersion_real
_atom_type_scat_dispersion_imag
_atom_type_scat_source
C C 0.0033 0.0016 'International Tables Vol C Tables 4.2.6.8 and 6.1.1.4'
H H 0.0000 0.0000 'International Tables Vol C Tables 4.2.6.8 and 6.1.1.4'

loop_
_geom_angle_atom_site_label_1
_geom_angle_atom_site_label_2
_geom_angle_atom_site_label_3
_geom_angle
_geom_angle_site_symmetry_1
_geom_angle_site_symmetry_3
C13 C1 C2 117.45(15) . .
C13 C1 C26 118.52(14) . .
C2 C1 C26 124.03(14) . .
C1 C2 C10 119.46(14) . .
C1 C2 C3 132.09(14) . .
C10 C2 C3 108.18(13) . .
C4 C3 C8 119.13(14) . .
C4 C3 C2 132.61(15) . .
C8 C3 C2 108.07(13) . .
C5 C4 C3 119.38(15) . .
C5 C4 H4 120.3 . .
C3 C4 H4 120.3 . .
C6 C5 C4 120.91(15) . .
C6 C5 H5 119.5 . .
C4 C5 H5 119.5 . .
C5 C6 C7 120.00(15) . .
C5 C6 H6 120.0 . .
C7 C6 H6 120.0 . .
C8 C7 C6 119.15(15) . .
C8 C7 H7 120.4 . .
C6 C7 H7 120.4 . .
C7 C8 C3 121.43(15) . .
C7 C8 C9 127.53(14) . .
C3 C8 C9 111.04(13) . .
C10 C9 C14 116.59(13) . .
C10 C9 C8 101.19(12) . .
C14 C9 C8 113.68(13) . .
C10 C9 C25 114.54(13) . .
C14 C9 C25 101.24(13) . .
C8 C9 C25 109.97(13) . .
C11 C10 C2 122.10(15) . .
C11 C10 C9 126.96(15) . .
C2 C10 C9 110.88(13) . .
C10 C11 C12 118.43(16) . .
C10 C11 H11 120.8 . .
C12 C11 H11 120.8 . .
C13 C12 C11 119.98(16) . .
C13 C12 H12 120.0 . .
C11 C12 H12 120.0 . .
C12 C13 C1 122.45(15) . .
C12 C13 H13 118.8 . .
C1 C13 H13 118.8 . .
C15 C14 C19 120.85(16) . .
C15 C14 C9 128.55(15) . .
C19 C14 C9 110.59(14) . .
C14 C15 C16 118.39(18) . .
C14 C15 H15 120.8 . .
C16 C15 H15 120.8 . .
C17 C16 C15 120.74(18) . .
C17 C16 H16 119.6 . .
C15 C16 H16 119.6 . .
C18 C17 C16 121.01(17) . .
C18 C17 H17 119.5 . .
C16 C17 H17 119.5 . .
C17 C18 C19 118.71(18) . .
C17 C18 H18 120.6 . .
C19 C18 H18 120.6 . .
C18 C19 C14 120.30(17) . .
C18 C19 C20 130.88(17) . .
C14 C19 C20 108.78(14) . .
C21 C20 C25 120.31(16) . .
C21 C20 C19 131.28(16) . .
C25 C20 C19 108.40(14) . .
C22 C21 C20 118.57(17) . .
C22 C21 H21 120.7 . .
C20 C21 H21 120.7 . .
C21 C22 C23 121.01(17) . .
C21 C22 H22 119.5 . .
C23 C22 H22 119.5 . .
C22 C23 C24 120.71(18) . .
C22 C23 H23 119.6 . .
C24 C23 H23 119.6 . .
C25 C24 C23 118.55(17) . .
C25 C24 H24 120.7 . .
C23 C24 H24 120.7 . .
C24 C25 C20 120.83(16) . .
C24 C25 C9 128.55(15) . .
C20 C25 C9 110.59(14) . .
C31 C26 C27 118.17(15) . .
C31 C26 C1 120.27(15) . .
C27 C26 C1 121.40(14) . .
C28 C27 C26 121.10(16) . .
C28 C27 H27 119.4 . .
C26 C27 H27 119.4 . .
C27 C28 C29 119.85(17) . .
C27 C28 H28 120.1 . .
C29 C28 H28 120.1 . .
C30 C29 C28 119.84(17) . .
C30 C29 H29 120.1 . .
C28 C29 H29 120.1 . .
C29 C30 C31 120.32(17) . .
C29 C30 H30 119.8 . .
C31 C30 H30 119.8 . .
C30 C31 C26 120.71(17) . .
C30 C31 H31 119.6 . .
C26 C31 H31 119.6 . .
C44 C32 C33 117.14(16) . .
C44 C32 C57 118.48(15) . .
C33 C32 C57 124.36(16) . .
C32 C33 C41 119.86(16) . .
C32 C33 C34 131.74(16) . .
C41 C33 C34 108.39(14) . .
C39 C34 C35 118.65(17) . .
C39 C34 C33 107.88(15) . .
C35 C34 C33 133.44(16) . .
C36 C35 C34 119.21(18) . .
C36 C35 H35 120.4 . .
C34 C35 H35 120.4 . .
C37 C36 C35 121.78(19) . .
C37 C36 H36 119.1 . .
C35 C36 H36 119.1 . .
C36 C37 C38 119.93(19) . .
C36 C37 H37 120.0 . .
C38 C37 H37 120.0 . .
C39 C38 C37 119.30(18) . .
C39 C38 H38 120.3 . .
C37 C38 H38 120.3 . .
C38 C39 C34 121.07(17) . .
C38 C39 C40 127.13(16) . .
C34 C39 C40 111.79(15) . .
C41 C40 C39 101.19(13) . .
C41 C40 C56 114.27(13) . .
C39 C40 C56 113.32(14) . .
C41 C40 C45 114.15(13) . .
C39 C40 C45 113.35(13) . .
C56 C40 C45 101.15(13) . .
C42 C41 C33 122.04(16) . .
C42 C41 C40 127.29(15) . .
C33 C41 C40 110.67(15) . .
C41 C42 C43 118.07(16) . .
C41 C42 H42 121.0 . .
C43 C42 H42 121.0 . .
C44 C43 C42 120.20(17) . .
C44 C43 H43 119.9 . .
C42 C43 H43 119.9 . .
C32 C44 C43 122.64(16) . .
C32 C44 H44 118.7 . .
C43 C44 H44 118.7 . .
C46 C45 C50 120.85(15) . .
C46 C45 C40 128.41(15) . .
C50 C45 C40 110.72(14) . .
C45 C46 C47 118.67(16) . .
C45 C46 H46 120.7 . .
C47 C46 H46 120.7 . .
C48 C47 C46 120.65(17) . .
C48 C47 H47 119.7 . .
C46 C47 H47 119.7 . .
C49 C48 C47 120.84(16) . .
C49 C48 H48 119.6 . .
C47 C48 H48 119.6 . .
C48 C49 C50 118.70(16) . .
C48 C49 H49 120.7 . .
C50 C49 H49 120.7 . .
C49 C50 C45 120.29(16) . .
C49 C50 C51 131.02(15) . .
C45 C50 C51 108.69(14) . .
C52 C51 C56 120.66(16) . .
C52 C51 C50 130.75(16) . .
C56 C51 C50 108.59(14) . .
C53 C52 C51 118.53(16) . .
C53 C52 H52 120.7 . .
C51 C52 H52 120.7 . .
C52 C53 C54 120.64(17) . .
C52 C53 H53 119.7 . .
C54 C53 H53 119.7 . .
C53 C54 C55 120.93(17) . .
C53 C54 H54 119.5 . .
C55 C54 H54 119.5 . .
C56 C55 C54 118.71(17) . .
C56 C55 H55 120.6 . .
C54 C55 H55 120.6 . .
C55 C56 C51 120.51(16) . .
C55 C56 C40 128.67(15) . .
C51 C56 C40 110.82(14) . .
C58 C57 C62 118.34(16) . .
C58 C57 C32 120.27(16) . .
C62 C57 C32 121.26(15) . .
C59 C58 C57 120.41(17) . .
C59 C58 H58 119.8 . .
C57 C58 H58 119.8 . .
C60 C59 C58 120.16(17) . .
C60 C59 H59 119.9 . .
C58 C59 H59 119.9 . .
C59 C60 C61 120.80(17) . .
C59 C60 H60 119.6 . .
C61 C60 H60 119.6 . .
C62 C61 C60 118.91(17) . .
C62 C61 H61 120.5 . .
C60 C61 H61 120.5 . .
C61 C62 C57 121.30(17) . .
C61 C62 H62 119.4 . .
C57 C62 H62 119.4 . .

loop_
_geom_bond_atom_site_label_1
_geom_bond_atom_site_label_2
_geom_bond_distance
_geom_bond_site_symmetry_2
C1 C13 1.401(2) .
C1 C2 1.409(2) .
C1 C26 1.487(2) .
C2 C10 1.412(2) .
C2 C3 1.480(2) .
C3 C4 1.397(2) .
C3 C8 1.407(2) .
C4 C5 1.397(2) .
C4 H4 0.9300 .
C5 C6 1.393(2) .
C5 H5 0.9300 .
C6 C7 1.397(2) .
C6 H6 0.9300 .
C7 C8 1.384(2) .
C7 H7 0.9300 .
C8 C9 1.528(2) .
C9 C10 1.522(2) .
C9 C14 1.525(2) .
C9 C25 1.536(2) .
C10 C11 1.384(2) .
C11 C12 1.395(2) .
C11 H11 0.9300 .
C12 C13 1.393(2) .
C12 H12 0.9300 .
C13 H13 0.9300 .
C14 C15 1.384(2) .
C14 C19 1.407(2) .
C15 C16 1.399(3) .
C15 H15 0.9300 .
C16 C17 1.390(3) .
C16 H16 0.9300 .
C17 C18 1.386(3) .
C17 H17 0.9300 .
C18 C19 1.392(2) .
C18 H18 0.9300 .
C19 C20 1.469(2) .
C20 C21 1.396(2) .
C20 C25 1.404(2) .
C21 C22 1.388(3) .
C21 H21 0.9300 .
C22 C23 1.390(3) .
C22 H22 0.9300 .
C23 C24 1.397(3) .
C23 H23 0.9300 .
C24 C25 1.384(2) .
C24 H24 0.9300 .
C26 C31 1.401(2) .
C26 C27 1.401(2) .
C27 C28 1.389(2) .
C27 H27 0.9300 .
C28 C29 1.390(3) .
C28 H28 0.9300 .
C29 C30 1.388(3) .
C29 H29 0.9300 .
C30 C31 1.388(2) .
C30 H30 0.9300 .
C31 H31 0.9300 .
C32 C44 1.393(3) .
C32 C33 1.404(2) .
C32 C57 1.497(2) .
C33 C41 1.420(2) .
C33 C34 1.477(3) .
C34 C39 1.400(2) .
C34 C35 1.418(3) .
C35 C36 1.378(3) .
C35 H35 0.9300 .
C36 C37 1.375(3) .
C36 H36 0.9300 .
C37 C38 1.396(3) .
C37 H37 0.9300 .
C38 C39 1.389(3) .
C38 H38 0.9300 .
C39 C40 1.527(2) .
C40 C41 1.522(2) .
C40 C56 1.530(2) .
C40 C45 1.531(2) .
C41 C42 1.375(2) .
C42 C43 1.399(3) .
C42 H42 0.9300 .
C43 C44 1.394(3) .
C43 H43 0.9300 .
C44 H44 0.9300 .
C45 C46 1.384(2) .
C45 C50 1.402(2) .
C46 C47 1.396(2) .
C46 H46 0.9300 .
C47 C48 1.391(3) .
C47 H47 0.9300 .
C48 C49 1.390(3) .
C48 H48 0.9300 .
C49 C50 1.395(2) .
C49 H49 0.9300 .
C50 C51 1.469(2) .
C51 C52 1.396(2) .
C51 C56 1.402(2) .
C52 C53 1.391(3) .
C52 H52 0.9300 .
C53 C54 1.393(3) .
C53 H53 0.9300 .
C54 C55 1.394(3) .
C54 H54 0.9300 .
C55 C56 1.386(2) .
C55 H55 0.9300 .
C57 C58 1.399(2) .
C57 C62 1.404(3) .
C58 C59 1.384(3) .
C58 H58 0.9300 .
C59 C60 1.380(3) .
C59 H59 0.9300 .
C60 C61 1.391(3) .
C60 H60 0.9300 .
C61 C62 1.385(2) .
C61 H61 0.9300 .
C62 H62 0.9300 .

loop_
_geom_torsion_atom_site_label_1
_geom_torsion_atom_site_label_2
_geom_torsion_atom_site_label_3
_geom_torsion_atom_site_label_4
_geom_torsion
_geom_torsion_site_symmetry_1
_geom_torsion_site_symmetry_2
_geom_torsion_site_symmetry_3
_geom_torsion_site_symmetry_4
C13 C1 C2 C10 -3.9(2) . . . .
C26 C1 C2 C10 175.29(14) . . . .
C13 C1 C2 C3 169.32(16) . . . .
C26 C1 C2 C3 -11.4(3) . . . .
C1 C2 C3 C4 -0.1(3) . . . .
C10 C2 C3 C4 173.75(17) . . . .
C1 C2 C3 C8 -174.81(16) . . . .
C10 C2 C3 C8 -0.98(17) . . . .
C8 C3 C4 C5 0.7(2) . . . .
C2 C3 C4 C5 -173.60(16) . . . .
C3 C4 C5 C6 -0.1(3) . . . .
C4 C5 C6 C7 -0.4(3) . . . .
C5 C6 C7 C8 0.3(2) . . . .
C6 C7 C8 C3 0.3(2) . . . .
C6 C7 C8 C9 179.20(15) . . . .
C4 C3 C8 C7 -0.7(2) . . . .
C2 C3 C8 C7 174.83(14) . . . .
C4 C3 C8 C9 -179.84(14) . . . .
C2 C3 C8 C9 -4.27(17) . . . .
C7 C8 C9 C10 -171.72(16) . . . .
C3 C8 C9 C10 7.31(16) . . . .
C7 C8 C9 C14 -45.9(2) . . . .
C3 C8 C9 C14 133.12(14) . . . .
C7 C8 C9 C25 66.8(2) . . . .
C3 C8 C9 C25 -114.18(15) . . . .
C1 C2 C10 C11 3.3(2) . . . .
C3 C2 C10 C11 -171.44(15) . . . .
C1 C2 C10 C9 -179.38(14) . . . .
C3 C2 C10 C9 5.88(18) . . . .
C14 C9 C10 C11 45.4(2) . . . .
C8 C9 C10 C11 169.25(16) . . . .
C25 C9 C10 C11 -72.5(2) . . . .
C14 C9 C10 C2 -131.76(15) . . . .
C8 C9 C10 C2 -7.92(17) . . . .
C25 C9 C10 C2 110.32(15) . . . .
C2 C10 C11 C12 0.1(3) . . . .
C9 C10 C11 C12 -176.81(16) . . . .
C10 C11 C12 C13 -2.6(3) . . . .
C11 C12 C13 C1 1.9(3) . . . .
C2 C1 C13 C12 1.4(3) . . . .
C26 C1 C13 C12 -177.83(16) . . . .
C10 C9 C14 C15 50.7(2) . . . .
C8 C9 C14 C15 -66.5(2) . . . .
C25 C9 C14 C15 175.61(16) . . . .
C10 C9 C14 C19 -130.63(15) . . . .
C8 C9 C14 C19 112.20(15) . . . .
C25 C9 C14 C19 -5.67(16) . . . .
C19 C14 C15 C16 -0.5(2) . . . .
C9 C14 C15 C16 178.06(16) . . . .
C14 C15 C16 C17 0.8(3) . . . .
C15 C16 C17 C18 -0.5(3) . . . .
C16 C17 C18 C19 -0.1(3) . . . .
C17 C18 C19 C14 0.3(3) . . . .
C17 C18 C19 C20 177.81(17) . . . .
C15 C14 C19 C18 0.0(2) . . . .
C9 C14 C19 C18 -178.85(15) . . . .
C15 C14 C19 C20 -178.00(15) . . . .
C9 C14 C19 C20 3.17(18) . . . .
C18 C19 C20 C21 2.0(3) . . . .
C14 C19 C20 C21 179.69(17) . . . .
C18 C19 C20 C25 -176.61(17) . . . .
C14 C19 C20 C25 1.07(18) . . . .
C25 C20 C21 C22 0.9(2) . . . .
C19 C20 C21 C22 -177.54(17) . . . .
C20 C21 C22 C23 0.5(3) . . . .
C21 C22 C23 C24 -1.1(3) . . . .
C22 C23 C24 C25 0.3(3) . . . .
C23 C24 C25 C20 1.1(2) . . . .
C23 C24 C25 C9 -176.60(16) . . . .
C21 C20 C25 C24 -1.7(2) . . . .
C19 C20 C25 C24 177.05(14) . . . .
C21 C20 C25 C9 176.33(14) . . . .
C19 C20 C25 C9 -4.87(18) . . . .
C10 C9 C25 C24 -49.4(2) . . . .
C14 C9 C25 C24 -175.75(16) . . . .
C8 C9 C25 C24 63.7(2) . . . .
C10 C9 C25 C20 132.69(14) . . . .
C14 C9 C25 C20 6.36(16) . . . .
C8 C9 C25 C20 -114.17(15) . . . .
C13 C1 C26 C31 -49.1(2) . . . .
C2 C1 C26 C31 131.64(17) . . . .
C13 C1 C26 C27 126.16(17) . . . .
C2 C1 C26 C27 -53.1(2) . . . .
C31 C26 C27 C28 0.3(2) . . . .
C1 C26 C27 C28 -175.09(15) . . . .
C26 C27 C28 C29 -0.8(3) . . . .
C27 C28 C29 C30 0.3(3) . . . .
C28 C29 C30 C31 0.6(3) . . . .
C29 C30 C31 C26 -1.1(3) . . . .
C27 C26 C31 C30 0.6(2) . . . .
C1 C26 C31 C30 176.09(15) . . . .
C44 C32 C33 C41 2.1(2) . . . .
C57 C32 C33 C41 -176.36(15) . . . .
C44 C32 C33 C34 -176.65(17) . . . .
C57 C32 C33 C34 4.9(3) . . . .
C32 C33 C34 C39 -178.36(17) . . . .
C41 C33 C34 C39 2.81(19) . . . .
C32 C33 C34 C35 3.7(3) . . . .
C41 C33 C34 C35 -175.10(19) . . . .
C39 C34 C35 C36 2.0(3) . . . .
C33 C34 C35 C36 179.70(19) . . . .
C34 C35 C36 C37 0.0(3) . . . .
C35 C36 C37 C38 -1.3(3) . . . .
C36 C37 C38 C39 0.8(3) . . . .
C37 C38 C39 C34 1.2(3) . . . .
C37 C38 C39 C40 -177.65(17) . . . .
C35 C34 C39 C38 -2.6(3) . . . .
C33 C34 C39 C38 179.17(16) . . . .
C35 C34 C39 C40 176.46(15) . . . .
C33 C34 C39 C40 -1.81(19) . . . .
C38 C39 C40 C41 179.14(17) . . . .
C34 C39 C40 C41 0.19(18) . . . .
C38 C39 C40 C56 56.3(2) . . . .
C34 C39 C40 C56 -122.59(16) . . . .
C38 C39 C40 C45 -58.2(2) . . . .
C34 C39 C40 C45 122.85(16) . . . .
C32 C33 C41 C42 -2.3(2) . . . .
C34 C33 C41 C42 176.68(15) . . . .
C32 C33 C41 C40 178.26(14) . . . .
C34 C33 C41 C40 -2.75(18) . . . .
C39 C40 C41 C42 -177.80(17) . . . .
C56 C40 C41 C42 -55.7(2) . . . .
C45 C40 C41 C42 60.1(2) . . . .
C39 C40 C41 C33 1.59(17) . . . .
C56 C40 C41 C33 123.72(15) . . . .
C45 C40 C41 C33 -120.52(15) . . . .
C33 C41 C42 C43 0.5(3) . . . .
C40 C41 C42 C43 179.81(16) . . . .
C41 C42 C43 C44 1.5(3) . . . .
C33 C32 C44 C43 -0.1(3) . . . .
C57 C32 C44 C43 178.39(16) . . . .
C42 C43 C44 C32 -1.7(3) . . . .
C41 C40 C45 C46 57.0(2) . . . .
C39 C40 C45 C46 -58.1(2) . . . .
C56 C40 C45 C46 -179.78(16) . . . .
C41 C40 C45 C50 -124.56(15) . . . .
C39 C40 C45 C50 120.28(15) . . . .
C56 C40 C45 C50 -1.37(17) . . . .
C50 C45 C46 C47 -0.2(2) . . . .
C40 C45 C46 C47 178.10(16) . . . .
C45 C46 C47 C48 -0.4(3) . . . .
C46 C47 C48 C49 0.3(3) . . . .
C47 C48 C49 C50 0.5(3) . . . .
C48 C49 C50 C45 -1.1(2) . . . .
C48 C49 C50 C51 179.66(16) . . . .
C46 C45 C50 C49 0.9(2) . . . .
C40 C45 C50 C49 -177.62(14) . . . .
C46 C45 C50 C51 -179.65(15) . . . .
C40 C45 C50 C51 1.79(18) . . . .
C49 C50 C51 C52 -2.0(3) . . . .
C45 C50 C51 C52 178.69(17) . . . .
C49 C50 C51 C56 177.85(17) . . . .
C45 C50 C51 C56 -1.48(18) . . . .
C56 C51 C52 C53 -0.2(2) . . . .
C50 C51 C52 C53 179.59(17) . . . .
C51 C52 C53 C54 -1.0(3) . . . .
C52 C53 C54 C55 1.2(3) . . . .
C53 C54 C55 C56 0.0(3) . . . .
C54 C55 C56 C51 -1.2(3) . . . .
C54 C55 C56 C40 179.90(16) . . . .
C52 C51 C56 C55 1.4(2) . . . .
C50 C51 C56 C55 -178.46(15) . . . .
C52 C51 C56 C40 -179.56(15) . . . .
C50 C51 C56 C40 0.59(18) . . . .
C41 C40 C56 C55 -57.5(2) . . . .
C39 C40 C56 C55 57.7(2) . . . .
C45 C40 C56 C55 179.38(17) . . . .
C41 C40 C56 C51 123.54(15) . . . .
C39 C40 C56 C51 -121.23(15) . . . .
C45 C40 C56 C51 0.43(17) . . . .
C44 C32 C57 C58 54.9(2) . . . .
C33 C32 C57 C58 -126.71(19) . . . .
C44 C32 C57 C62 -120.94(19) . . . .
C33 C32 C57 C62 57.5(2) . . . .
C62 C57 C58 C59 1.0(3) . . . .
C32 C57 C58 C59 -174.91(17) . . . .
C57 C58 C59 C60 1.7(3) . . . .
C58 C59 C60 C61 -2.7(3) . . . .
C59 C60 C61 C62 0.9(3) . . . .
C60 C61 C62 C57 1.8(3) . . . .
C58 C57 C62 C61 -2.8(3) . . . .
C32 C57 C62 C61 173.09(17) . . . .
